data_4061930
_journal_name_full Organometallics
_journal_year 2003
_chemical_formula_sum 'C26 H34 Cl4 N2 Si2 Sn'
_chemical_formula_weight 691.22
_space_group_IT_number 2
_symmetry_cell_setting triclinic
_symmetry_space_group_name_Hall '-P 1'
_symmetry_space_group_name_H-M 'P -1'
_cell_angle_alpha 115.860(10)
_cell_angle_beta 91.670(10)
_cell_angle_gamma 110.830(10)
_cell_formula_units_Z 2
_cell_length_a 11.1390(10)
_cell_length_b 12.6950(10)
_cell_length_c 13.9690(10)
_cell_measurement_temperature 293(2)
_cell_volume 1621.0(2)
_diffrn_ambient_temperature 293(2)
_exptl_crystal_density_diffrn 1.416
_cod_depositor_comments
;
The following automatic conversions were performed:
'_symmetry_cell_setting' value 'TRICLINIC' changed to 'triclinic'
according to '/home/saulius/struct/CIF-dictionaries/cif_core.dic'
dictionary named 'cif_core.dic' version 2.4.1 from 2010-06-29.

Automatic conversion script
Id: cif_fix_enum 1527 2010-12-29 10:47:43Z saulius 
;
_cod_database_code 4061930

loop_
_symmetry_equiv_pos_as_xyz
'x, y, z'
'-x, -y, -z'

loop_
_atom_site_label
_atom_site_type_symbol
_atom_site_fract_x
_atom_site_fract_y
_atom_site_fract_z
_atom_site_U_iso_or_equiv
_atom_site_adp_type
_atom_site_occupancy
_atom_site_symmetry_multiplicity
_atom_site_calc_flag
_atom_site_refinement_flags
_atom_site_disorder_assembly
_atom_site_disorder_group
Sn1 Sn -0.00695(2) -0.00236(2) 0.253213(18) 0.03895(11) Uani 1 1 d . . .
Cl1 Cl 0.02817(13) 0.16020(12) 0.44329(9) 0.0598(3) Uani 1 1 d . . .
Cl2 Cl 0.17310(11) 0.13704(13) 0.20838(11) 0.0667(3) Uani 1 1 d . . .
Si1 Si -0.20928(13) 0.14652(13) 0.23890(11) 0.0548(3) Uani 1 1 d . . .
Si2 Si 0.26442(12) -0.05795(13) 0.30695(10) 0.0526(3) Uani 1 1 d . . .
N1 N -0.2174(3) -0.1403(3) 0.2642(3) 0.0433(7) Uani 1 1 d . . .
N2 N -0.0403(3) -0.1990(3) 0.0846(3) 0.0446(7) Uani 1 1 d . . .
C1 C -0.3587(5) -0.1670(5) 0.0131(4) 0.0575(11) Uani 1 1 d . . .
H1A H -0.3364 -0.1251 -0.0309 0.080 Uiso 1 1 d R . .
C2 C -0.4742(5) -0.2811(6) -0.0255(4) 0.0701(14) Uani 1 1 d . . .
H2A H -0.5302 -0.3137 -0.0944 0.080 Uiso 1 1 d R . .
C3 C -0.5073(5) -0.3446(5) 0.0330(4) 0.0679(13) Uani 1 1 d . . .
H3A H -0.5880 -0.4202 0.0056 0.080 Uiso 1 1 d R . .
C4 C -0.4246(4) -0.2978(4) 0.1347(4) 0.0528(10) Uani 1 1 d . . .
C5 C -0.3082(4) -0.1849(4) 0.1711(3) 0.0425(8) Uani 1 1 d . . .
C6 C -0.2757(4) -0.1148(4) 0.1130(3) 0.0462(9) Uani 1 1 d . . .
C7 C -0.4488(5) -0.3575(5) 0.2014(4) 0.0651(12) Uani 1 1 d . . .
H7A H -0.5282 -0.4330 0.1798 0.080 Uiso 1 1 d R . .
C8 C -0.3627(5) -0.3085(5) 0.2948(4) 0.0646(12) Uani 1 1 d . . .
H8A H -0.3803 -0.3488 0.3402 0.080 Uiso 1 1 d R . .
C9 C -0.2443(4) -0.1995(5) 0.3231(4) 0.0530(10) Uani 1 1 d . . .
H9A H -0.1822 -0.1658 0.3892 0.080 Uiso 1 1 d R . .
C10 C -0.1574(4) 0.0098(4) 0.1617(3) 0.0441(8) Uani 1 1 d . . .
H10A H -0.1233 0.0210 0.1029 0.080 Uiso 1 1 d R . .
C11 C -0.3009(6) 0.1187(6) 0.3404(5) 0.0741(15) Uani 1 1 d . . .
H11A H -0.3754 0.0373 0.3042 0.080 Uiso 1 1 d R . .
H11B H -0.2444 0.1191 0.3938 0.080 Uiso 1 1 d R . .
H11C H -0.3307 0.1858 0.3756 0.080 Uiso 1 1 d R . .
C12 C -0.3196(8) 0.1493(7) 0.1383(6) 0.093(2) Uani 1 1 d . . .
H12A H -0.3947 0.0684 0.1014 0.080 Uiso 1 1 d R . .
H12B H -0.3485 0.2165 0.1757 0.080 Uiso 1 1 d R . .
H12C H -0.2725 0.1648 0.0860 0.080 Uiso 1 1 d R . .
C13 C -0.0637(6) 0.3053(5) 0.3059(5) 0.0809(16) Uani 1 1 d . . .
H13A H -0.0932 0.3718 0.3443 0.080 Uiso 1 1 d R . .
H13B H -0.0050 0.3041 0.3568 0.080 Uiso 1 1 d R . .
H13C H -0.0186 0.3212 0.2530 0.080 Uiso 1 1 d R . .
C14 C -0.0864(5) -0.2365(5) -0.0182(4) 0.0586(11) Uani 1 1 d . . .
H14A H -0.0757 -0.1718 -0.0394 0.080 Uiso 1 1 d R . .
C15 C -0.1472(5) -0.3652(6) -0.0972(4) 0.0713(15) Uani 1 1 d . . .
H15A H -0.1784 -0.3883 -0.1714 0.080 Uiso 1 1 d R . .
C16 C -0.1644(5) -0.4570(5) -0.0682(4) 0.0689(14) Uani 1 1 d . . .
H16A H -0.2050 -0.5459 -0.1222 0.080 Uiso 1 1 d R . .
C17 C -0.1187(4) -0.4229(4) 0.0413(4) 0.0567(11) Uani 1 1 d . . .
C18 C -0.0513(4) -0.2911(4) 0.1151(3) 0.0444(8) Uani 1 1 d . . .
C19 C -0.1372(5) -0.5110(5) 0.0811(5) 0.0715(14) Uani 1 1 d . . .
H19A H -0.1802 -0.6014 0.0318 0.080 Uiso 1 1 d R . .
C20 C -0.0920(6) -0.4684(5) 0.1872(5) 0.0716(14) Uani 1 1 d . . .
H20A H -0.1104 -0.5293 0.2139 0.080 Uiso 1 1 d R . .
C21 C -0.0208(5) -0.3372(5) 0.2601(4) 0.0584(11) Uani 1 1 d . . .
H21A H 0.0128 -0.3104 0.3348 0.080 Uiso 1 1 d R . .
C22 C 0.0022(4) -0.2464(4) 0.2255(3) 0.0450(8) Uani 1 1 d . . .
C23 C 0.0803(4) -0.1053(4) 0.2994(3) 0.0415(8) Uani 1 1 d . . .
H23A H 0.0677 -0.0889 0.3714 0.080 Uiso 1 1 d R . .
C24 C 0.3564(5) 0.1143(6) 0.4068(5) 0.0783(16) Uani 1 1 d . . .
H24A H 0.4488 0.1369 0.4091 0.080 Uiso 1 1 d R . .
H24B H 0.3289 0.1659 0.3852 0.080 Uiso 1 1 d R . .
H24C H 0.3402 0.1292 0.4777 0.080 Uiso 1 1 d R . .
C25 C 0.3158(7) -0.1528(8) 0.3577(6) 0.090(2) Uani 1 1 d . . .
H25A H 0.4083 -0.1299 0.3614 0.080 Uiso 1 1 d R . .
H25B H 0.2985 -0.1339 0.4290 0.080 Uiso 1 1 d R . .
H25C H 0.2680 -0.2428 0.3087 0.080 Uiso 1 1 d R . .
C26 C 0.3011(5) -0.0986(6) 0.1700(4) 0.0723(15) Uani 1 1 d . . .
H26A H 0.3942 -0.0735 0.1757 0.080 Uiso 1 1 d R . .
H26B H 0.2558 -0.1892 0.1223 0.080 Uiso 1 1 d R . .
H26C H 0.2725 -0.0532 0.1410 0.080 Uiso 1 1 d R . .
C27 C 0.7034(10) 0.5365(7) 0.5330(6) 0.142(3) Uani 1 1 d D . .
D27A H 0.7968 0.5846 0.5486 0.080 Uiso 1 1 d R . .
D27B H 0.6645 0.5969 0.5647 0.080 Uiso 1 1 d R . .
Cl3 Cl 0.6765(3) 0.4447(3) 0.5939(2) 0.1769(14) Uani 1 1 d D . .
Cl4 Cl 0.6499(4) 0.4572(3) 0.3975(2) 0.1847(14) Uani 1 1 d D . .

loop_
_atom_site_aniso_label
_atom_site_aniso_U_11
_atom_site_aniso_U_22
_atom_site_aniso_U_33
_atom_site_aniso_U_23
_atom_site_aniso_U_13
_atom_site_aniso_U_12
Sn1 0.03997(17) 0.04733(18) 0.03715(16) 0.02634(13) 0.00988(11) 0.01790(12)
Cl1 0.0765(7) 0.0625(7) 0.0400(5) 0.0189(5) 0.0077(5) 0.0355(6)
Cl2 0.0523(6) 0.0820(8) 0.0842(8) 0.0616(7) 0.0212(6) 0.0187(5)
Si1 0.0566(7) 0.0644(8) 0.0641(7) 0.0413(7) 0.0167(6) 0.0327(6)
Si2 0.0464(6) 0.0691(8) 0.0429(6) 0.0232(6) 0.0091(5) 0.0291(6)
N1 0.0459(18) 0.0550(19) 0.0396(16) 0.0292(15) 0.0125(14) 0.0230(15)
N2 0.0457(18) 0.057(2) 0.0348(16) 0.0239(15) 0.0105(14) 0.0219(15)
C1 0.058(3) 0.078(3) 0.048(2) 0.034(2) 0.007(2) 0.035(2)
C2 0.059(3) 0.085(4) 0.051(3) 0.023(3) -0.008(2) 0.029(3)
C3 0.045(2) 0.068(3) 0.068(3) 0.021(3) -0.002(2) 0.015(2)
C4 0.044(2) 0.053(2) 0.057(2) 0.023(2) 0.0110(19) 0.0189(18)
C5 0.0389(19) 0.053(2) 0.0388(18) 0.0224(17) 0.0099(15) 0.0210(16)
C6 0.046(2) 0.062(2) 0.043(2) 0.0302(19) 0.0135(17) 0.0283(19)
C7 0.060(3) 0.055(3) 0.078(3) 0.034(2) 0.025(3) 0.017(2)
C8 0.065(3) 0.073(3) 0.070(3) 0.050(3) 0.024(3) 0.024(2)
C9 0.059(3) 0.065(3) 0.048(2) 0.038(2) 0.0162(19) 0.025(2)
C10 0.042(2) 0.060(2) 0.045(2) 0.0368(19) 0.0111(16) 0.0217(17)
C11 0.069(3) 0.089(4) 0.080(4) 0.044(3) 0.034(3) 0.042(3)
C12 0.119(6) 0.095(5) 0.092(5) 0.049(4) 0.008(4) 0.069(4)
C13 0.084(4) 0.065(3) 0.114(5) 0.055(3) 0.027(3) 0.035(3)
C14 0.056(3) 0.086(3) 0.043(2) 0.035(2) 0.014(2) 0.034(2)
C15 0.060(3) 0.096(4) 0.039(2) 0.018(2) 0.007(2) 0.030(3)
C16 0.057(3) 0.067(3) 0.054(3) 0.008(2) 0.010(2) 0.023(2)
C17 0.045(2) 0.056(3) 0.060(3) 0.019(2) 0.015(2) 0.0218(19)
C18 0.041(2) 0.053(2) 0.045(2) 0.0255(18) 0.0147(17) 0.0213(16)
C19 0.061(3) 0.046(3) 0.099(4) 0.028(3) 0.019(3) 0.021(2)
C20 0.080(3) 0.061(3) 0.097(4) 0.051(3) 0.027(3) 0.035(3)
C21 0.073(3) 0.065(3) 0.064(3) 0.043(2) 0.027(2) 0.039(2)
C22 0.045(2) 0.053(2) 0.050(2) 0.0300(19) 0.0172(18) 0.0269(18)
C23 0.044(2) 0.052(2) 0.0363(18) 0.0248(17) 0.0087(15) 0.0223(16)
C24 0.057(3) 0.084(4) 0.063(3) 0.012(3) 0.007(3) 0.027(3)
C25 0.080(4) 0.124(6) 0.094(5) 0.059(4) 0.013(4) 0.062(4)
C26 0.062(3) 0.090(4) 0.060(3) 0.029(3) 0.023(3) 0.035(3)
C27 0.131(7) 0.106(7) 0.138(8) 0.056(6) -0.002(6) 0.003(5)
Cl3 0.223(3) 0.124(2) 0.1135(17) 0.0619(15) -0.0124(18) -0.0058(19)
Cl4 0.310(5) 0.173(3) 0.125(2) 0.084(2) 0.051(2) 0.140(3)

loop_
_geom_bond_atom_site_label_1
_geom_bond_atom_site_label_2
_geom_bond_distance
_geom_bond_site_symmetry_2
_geom_bond_publ_flag
Sn1 C23 2.161(4) . ?
Sn1 C10 2.167(4) . ?
Sn1 N1 2.434(3) . ?
Sn1 Cl1 2.4591(12) . ?
Sn1 Cl2 2.4622(11) . ?
Sn1 N2 2.466(3) . ?
Si1 C11 1.854(5) . ?
Si1 C12 1.860(6) . ?
Si1 C13 1.873(6) . ?
Si1 C10 1.905(4) . ?
Si2 C26 1.852(5) . ?
Si2 C24 1.855(6) . ?
Si2 C25 1.868(6) . ?
Si2 C23 1.906(4) . ?
N1 C9 1.312(5) . ?
N1 C5 1.381(5) . ?
N2 C14 1.319(5) . ?
N2 C18 1.377(5) . ?
C1 C6 1.386(6) . ?
C1 C2 1.413(7) . ?
C2 C3 1.354(8) . ?
C3 C4 1.421(6) . ?
C4 C5 1.413(6) . ?
C4 C7 1.414(7) . ?
C5 C6 1.415(5) . ?
C6 C10 1.492(6) . ?
C7 C8 1.343(7) . ?
C8 C9 1.416(6) . ?
C14 C15 1.394(7) . ?
C15 C16 1.348(8) . ?
C16 C17 1.416(7) . ?
C17 C18 1.408(6) . ?
C17 C19 1.409(7) . ?
C18 C22 1.414(5) . ?
C19 C20 1.344(8) . ?
C20 C21 1.406(7) . ?
C21 C22 1.382(6) . ?
C22 C23 1.502(6) . ?
C27 Cl4 1.673(7) . ?
C27 Cl3 1.674(6) . ?
